data_4068249
loop_
_publ_author_name
'Paneque, Margarita'
'Poveda, Manuel L.'
'Rend\'on, Nuria'
'Mereiter, Kurt'

_publ_section_title
;
 Reaction of the Iridacyclopentadiene
 TpMe2Ir(C(R)&#xE5FB;C(R)C(R)&#xE5FB;C(R))(H2O) (R = CO2Me) with Alkynes
;
_journal_issue 1
_journal_name_full Organometallics
_journal_page_first 172
_journal_paper_doi 10.1021/om8001153
_journal_volume 28
_journal_year 2009
_chemical_formula_moiety 'C35 H42 B Ir N6 O12, 2(C H2 Cl2)'
_chemical_formula_sum 'C37 H46 B Cl4 Ir N6 O12'
_chemical_formula_weight 1111.61
_chemical_name_common '11.2CH2Cl2,  N-215-1, 820mp'
_chemical_name_systematic
; 
 ? 
;
_space_group_IT_number 2
_symmetry_cell_setting triclinic
_symmetry_space_group_name_Hall '-P 1'
_symmetry_space_group_name_H-M 'P -1'
_atom_sites_solution_hydrogens geom
_atom_sites_solution_primary direct
_atom_sites_solution_secondary difmap
_audit_creation_method SHELXL-97
_cell_angle_alpha 80.248(4)
_cell_angle_beta 76.248(4)
_cell_angle_gamma 70.208(4)
_cell_formula_units_Z 2
_cell_length_a 11.225(2)
_cell_length_b 13.849(3)
_cell_length_c 16.314(3)
_cell_measurement_reflns_used 3152
_cell_measurement_temperature 173(2)
_cell_measurement_theta_max 25.0
_cell_measurement_theta_min 2.7
_cell_volume 2306.9(8)
_computing_cell_refinement 'Bruker SAINT'
_computing_data_collection 'Bruker SMART'
_computing_data_reduction 'Bruker SAINT, SADABS, XPREP'
_computing_molecular_graphics 'Bruker SHELXTL'
_computing_publication_material 'Bruker SHELXTL'
_computing_structure_refinement 'SHELXL-97 (Sheldrick, 1997)'
_computing_structure_solution 'SHELXS-97 (Sheldrick, 1997)'
_diffrn_ambient_temperature 173(2)
_diffrn_measured_fraction_theta_full 0.990
_diffrn_measured_fraction_theta_max 0.990
_diffrn_measurement_device_type 'CCD area detector'
_diffrn_measurement_method 'omega and phi scans'
_diffrn_radiation_monochromator graphite
_diffrn_radiation_source 'normal-focus sealed tube'
_diffrn_radiation_type MoK\a
_diffrn_radiation_wavelength 0.71073
_diffrn_reflns_av_R_equivalents 0.061
_diffrn_reflns_av_sigmaI/netI 0.2577
_diffrn_reflns_limit_h_max 13
_diffrn_reflns_limit_h_min -12
_diffrn_reflns_limit_k_max 16
_diffrn_reflns_limit_k_min -16
_diffrn_reflns_limit_l_max 19
_diffrn_reflns_limit_l_min -19
_diffrn_reflns_number 20763
_diffrn_reflns_theta_full 25.03
_diffrn_reflns_theta_max 25.03
_diffrn_reflns_theta_min 2.58
_diffrn_standards_decay_% 0
_exptl_absorpt_coefficient_mu 3.189
_exptl_absorpt_correction_T_max 0.85
_exptl_absorpt_correction_T_min 0.65
_exptl_absorpt_correction_type multi-scan
_exptl_absorpt_process_details 'program SADABS (G.M. Sheldrick)'
_exptl_crystal_colour yellow
_exptl_crystal_density_diffrn 1.600
_exptl_crystal_density_method 'not measured'
_exptl_crystal_description irregular
_exptl_crystal_F_000 1112
_exptl_crystal_size_max 0.19
_exptl_crystal_size_mid 0.10
_exptl_crystal_size_min 0.05
_refine_diff_density_max 1.462
_refine_diff_density_min -1.671
_refine_diff_density_rms 0.186
_refine_ls_extinction_method none
_refine_ls_goodness_of_fit_ref 0.903
_refine_ls_hydrogen_treatment constr
_refine_ls_matrix_type full
_refine_ls_number_parameters 540
_refine_ls_number_reflns 8093
_refine_ls_number_restraints 205
_refine_ls_restrained_S_all 0.895
_refine_ls_R_factor_all 0.1368
_refine_ls_R_factor_gt 0.0779
_refine_ls_shift/su_max 0.000
_refine_ls_shift/su_mean 0.000
_refine_ls_structure_factor_coef Fsqd
_refine_ls_weighting_details 'calc w=1/[\s^2^(Fo^2^)+(0.0000P)^2^+0.0000P] where P=(Fo^2^+2Fc^2^)/3'
_refine_ls_weighting_scheme calc
_refine_ls_wR_factor_gt 0.1267
_refine_ls_wR_factor_ref 0.1454
_reflns_number_gt 4832
_reflns_number_total 8093
_reflns_threshold_expression >2sigma(I)
_cod_data_source_file om8001153_si_001.cif
_cod_data_source_block 11-820
_cod_depositor_comments
;
The following automatic conversions were performed:

'_symmetry_cell_setting' value 'Triclinic' changed to 'triclinic'
according to /home/saulius/struct/CIF-dictionaries/cif_core.dic
dictionary named 'cif_core.dic' version 2.4.2 from 2011-04-26.

Automatic conversion script
Id: cif_fix_values 1715 2011-07-08 13:25:40Z adriana 
;
_cod_original_cell_volume 2306.8(7)
_cod_original_sg_symbol_H-M P-1
_cod_database_code 4068249

loop_
_symmetry_equiv_pos_as_xyz
'x, y, z'
'-x, -y, -z'

loop_
_atom_site_label
_atom_site_type_symbol
_atom_site_fract_x
_atom_site_fract_y
_atom_site_fract_z
_atom_site_U_iso_or_equiv
_atom_site_adp_type
_atom_site_occupancy
_atom_site_symmetry_multiplicity
_atom_site_calc_flag
_atom_site_refinement_flags
_atom_site_disorder_assembly
_atom_site_disorder_group
Ir Ir 0.21239(5) 0.33217(5) 0.25435(3) 0.02049(16) Uani 1 1 d U . .
B B -0.0269(14) 0.3225(10) 0.3954(9) 0.0375(18) Uani 1 1 d U . .
H0B H -0.1018 0.3163 0.4411 0.045 Uiso 1 1 calc RD . .
N11 N 0.0402(10) 0.2197(8) 0.3576(6) 0.034(2) Uani 1 1 d U . .
N12 N 0.1493(9) 0.2084(8) 0.2948(6) 0.0292(18) Uani 1 1 d U . .
C13 C 0.1891(12) 0.1096(10) 0.2768(9) 0.034(2) Uani 1 1 d U . .
C14 C 0.1034(14) 0.0619(12) 0.3271(9) 0.048(3) Uani 1 1 d U . .
H14A H 0.1061 -0.0073 0.3265 0.057 Uiso 1 1 calc R . .
C15 C 0.0148(13) 0.1320(12) 0.3776(10) 0.045(3) Uani 1 1 d U . .
C16 C 0.3085(12) 0.0570(10) 0.2075(8) 0.034(2) Uani 1 1 d U . .
H16A H 0.3865 0.0671 0.2167 0.052 Uiso 1 1 calc R . .
H16B H 0.2929 0.0884 0.1509 0.052 Uiso 1 1 calc R . .
H16C H 0.3201 -0.0169 0.2119 0.052 Uiso 1 1 calc R . .
C17 C -0.0974(13) 0.1144(11) 0.4431(10) 0.066(5) Uani 1 1 d U . .
H17A H -0.1784 0.1617 0.4282 0.099 Uiso 1 1 calc RD . .
H17B H -0.0905 0.1270 0.4988 0.099 Uiso 1 1 calc RD . .
H17C H -0.0965 0.0431 0.4448 0.099 Uiso 1 1 calc R . .
N21 N 0.0673(10) 0.3477(8) 0.4330(6) 0.034(2) Uani 1 1 d U . .
N22 N 0.1747(10) 0.3661(9) 0.3807(6) 0.036(2) Uani 1 1 d U . .
C23 C 0.2401(14) 0.3915(11) 0.4302(8) 0.038(3) Uani 1 1 d U . .
C24 C 0.1711(14) 0.3911(12) 0.5108(9) 0.049(4) Uani 1 1 d U . .
H24A H 0.1925 0.4083 0.5582 0.059 Uiso 1 1 calc R . .
C25 C 0.0669(14) 0.3622(11) 0.5124(8) 0.042(3) Uani 1 1 d U . .
C26 C 0.3582(14) 0.4190(12) 0.3941(9) 0.051(4) Uani 1 1 d U . .
H26A H 0.3951 0.4279 0.4400 0.076 Uiso 1 1 calc R . .
H26B H 0.3379 0.4835 0.3571 0.076 Uiso 1 1 calc R . .
H26C H 0.4207 0.3639 0.3612 0.076 Uiso 1 1 calc R . .
C27 C -0.0419(13) 0.3519(11) 0.5880(7) 0.052(4) Uani 1 1 d U . .
H27A H -0.0487 0.2822 0.5943 0.079 Uiso 1 1 calc RD . .
H27B H -0.1238 0.4025 0.5779 0.079 Uiso 1 1 calc RD . .
H27C H -0.0223 0.3645 0.6399 0.079 Uiso 1 1 calc R . .
N31 N -0.0762(9) 0.4054(8) 0.3251(6) 0.030(2) Uani 1 1 d U . .
N32 N 0.0133(9) 0.4361(8) 0.2609(6) 0.0252(19) Uani 1 1 d U . .
C33 C -0.0478(13) 0.5179(10) 0.2192(8) 0.032(3) Uani 1 1 d U . .
C34 C -0.1778(12) 0.5483(11) 0.2544(9) 0.041(3) Uani 1 1 d U . .
H34A H -0.2424 0.6079 0.2370 0.049 Uiso 1 1 calc R . .
C35 C -0.1947(12) 0.4727(10) 0.3214(8) 0.033(3) Uani 1 1 d U . .
C36 C 0.0154(13) 0.5794(10) 0.1491(8) 0.036(3) Uani 1 1 d U . .
H36A H -0.0113 0.5787 0.0963 0.054 Uiso 1 1 calc R . .
H36B H 0.1094 0.5493 0.1420 0.054 Uiso 1 1 calc R . .
H36C H -0.0103 0.6507 0.1631 0.054 Uiso 1 1 calc R . .
C37 C -0.3134(11) 0.4615(11) 0.3786(8) 0.045(4) Uani 1 1 d U . .
H37A H -0.3142 0.4747 0.4359 0.068 Uiso 1 1 calc RD . .
H37B H -0.3160 0.3912 0.3797 0.068 Uiso 1 1 calc RD . .
H37C H -0.3888 0.5110 0.3583 0.068 Uiso 1 1 calc R . .
C41 C 0.4085(12) 0.4156(10) 0.1678(8) 0.024(2) Uani 1 1 d U . .
C42 C 0.4657(11) 0.3021(10) 0.1659(8) 0.0255(14) Uani 1 1 d U . .
C43 C 0.6054(11) 0.2600(10) 0.1340(8) 0.028(2) Uani 1 1 d U . .
C44 C 0.6997(13) 0.2775(11) 0.1747(9) 0.034(3) Uani 1 1 d U . .
O45 O 0.2932(8) 0.4525(6) 0.2061(5) 0.0280(15) Uani 1 1 d U . .
O46 O 0.4746(8) 0.4731(7) 0.1222(6) 0.041(2) Uani 1 1 d U . .
C47 C 0.4114(14) 0.5821(11) 0.1148(11) 0.072(6) Uani 1 1 d U . .
H47A H 0.4711 0.6167 0.0787 0.107 Uiso 1 1 calc R . .
H47B H 0.3845 0.6069 0.1711 0.107 Uiso 1 1 calc R . .
H47C H 0.3355 0.5971 0.0894 0.107 Uiso 1 1 calc R . .
O48 O 0.6730(9) 0.3226(8) 0.2365(7) 0.054(3) Uani 1 1 d U . .
O49 O 0.8215(8) 0.2384(7) 0.1329(6) 0.043(2) Uani 1 1 d U . .
C410 C 0.9231(13) 0.2477(13) 0.1695(9) 0.060(5) Uani 1 1 d U . .
H4XA H 1.0073 0.2171 0.1339 0.090 Uiso 1 1 calc R . .
H4XB H 0.9200 0.2116 0.2266 0.090 Uiso 1 1 calc R . .
H4XC H 0.9104 0.3207 0.1724 0.090 Uiso 1 1 calc R . .
C51 C 0.4913(13) 0.1565(11) -0.0178(8) 0.033(3) Uani 1 1 d U . .
C52 C 0.5040(12) 0.2105(10) 0.0497(8) 0.029(3) Uani 1 1 d U . .
C53 C 0.6260(12) 0.2049(10) 0.0692(8) 0.029(2) Uani 1 1 d U . .
C54 C 0.7537(12) 0.1383(11) 0.0243(9) 0.035(3) Uani 1 1 d U . .
O55 O 0.5797(9) 0.0997(9) -0.0599(7) 0.068(3) Uani 1 1 d U . .
O56 O 0.3697(9) 0.1810(8) -0.0266(6) 0.046(3) Uani 1 1 d U . .
C57 C 0.3467(17) 0.1306(14) -0.0893(10) 0.082(6) Uani 1 1 d U . .
H57A H 0.2542 0.1539 -0.0901 0.123 Uiso 1 1 calc R . .
H57B H 0.3759 0.0558 -0.0750 0.123 Uiso 1 1 calc R . .
H57C H 0.3945 0.1480 -0.1453 0.123 Uiso 1 1 calc R . .
O58 O 0.8062(9) 0.0507(7) 0.0495(6) 0.049(3) Uani 1 1 d U . .
O59 O 0.7997(9) 0.1899(8) -0.0460(6) 0.053(3) Uani 1 1 d U . .
C510 C 0.9189(15) 0.1282(14) -0.0990(11) 0.103(8) Uani 1 1 d U . .
H5XA H 0.9450 0.1717 -0.1493 0.155 Uiso 1 1 calc R . .
H5XB H 0.9026 0.0703 -0.1166 0.155 Uiso 1 1 calc R . .
H5XC H 0.9880 0.1017 -0.0662 0.155 Uiso 1 1 calc R . .
C61 C 0.3966(11) 0.2512(9) 0.2543(8) 0.0235(18) Uani 1 1 d U . .
C62 C 0.4723(13) 0.1787(11) 0.2963(8) 0.040(4) Uani 1 1 d U . .
H62A H 0.5627 0.1651 0.2771 0.047 Uiso 1 1 calc R . .
C63 C 0.4286(17) 0.1162(15) 0.3712(11) 0.078(6) Uani 1 1 d U . .
O64 O 0.4858(12) 0.0186(10) 0.3794(8) 0.116(6) Uani 1 1 d U . .
O65 O 0.3238(10) 0.1485(8) 0.4161(6) 0.056(3) Uani 1 1 d U . .
C66 C 0.2758(16) 0.0903(12) 0.4895(10) 0.075(6) Uani 1 1 d U . .
H66A H 0.1913 0.1325 0.5176 0.112 Uiso 1 1 calc R . .
H66B H 0.3361 0.0696 0.5287 0.112 Uiso 1 1 calc R . .
H66C H 0.2672 0.0286 0.4727 0.112 Uiso 1 1 calc R . .
C71 C 0.4042(11) 0.2703(10) 0.1064(7) 0.023(2) Uani 1 1 d U . .
C72 C 0.2652(11) 0.2909(10) 0.1250(7) 0.0244(15) Uani 1 1 d U . .
H72A H 0.2453 0.2262 0.1236 0.029 Uiso 1 1 calc R . .
C73 C 0.2016(12) 0.3744(10) 0.0605(7) 0.027(3) Uani 1 1 d U . .
O74 O 0.0995(8) 0.3810(7) 0.0422(5) 0.038(2) Uani 1 1 d U . .
O75 O 0.2733(8) 0.4356(7) 0.0237(5) 0.036(2) Uani 1 1 d U . .
C76 C 0.2211(12) 0.5118(10) -0.0438(8) 0.041(4) Uani 1 1 d U . .
H76A H 0.2791 0.5532 -0.0677 0.062 Uiso 1 1 calc R . .
H76B H 0.1356 0.5570 -0.0201 0.062 Uiso 1 1 calc R . .
H76C H 0.2139 0.4761 -0.0885 0.062 Uiso 1 1 calc R . .
C1S C 0.2390(18) 0.0611(10) 0.7431(14) 0.108(7) Uani 1 1 d DU . .
H1SA H 0.3285 0.0353 0.7111 0.130 Uiso 1 1 calc R . .
H1SB H 0.2411 0.0418 0.8041 0.130 Uiso 1 1 calc R . .
Cl1S Cl 0.1864(6) 0.1930(4) 0.7254(4) 0.1046(19) Uani 1 1 d DU . .
Cl2S Cl 0.1464(6) 0.0009(5) 0.7148(4) 0.119(2) Uani 1 1 d DU . .
C2S C 0.523(3) 0.215(3) 0.6347(11) 0.166(7) Uiso 0.670(16) 1 d PDU A 1
Cl3S Cl 0.526(2) 0.2391(18) 0.7318(11) 0.166(7) Uiso 0.335(8) 1 d PDU A 1
Cl4S Cl 0.602(2) 0.2851(18) 0.5564(12) 0.166(7) Uiso 0.335(8) 1 d PDU A 1
Cl5S Cl 0.637(2) 0.2413(19) 0.6718(14) 0.166(7) Uiso 0.335(8) 1 d PD A 2
Cl6S Cl 0.533(2) 0.239(2) 0.5287(11) 0.166(7) Uiso 0.335(8) 1 d PD A 2

loop_
_atom_site_aniso_label
_atom_site_aniso_U_11
_atom_site_aniso_U_22
_atom_site_aniso_U_33
_atom_site_aniso_U_23
_atom_site_aniso_U_13
_atom_site_aniso_U_12
Ir 0.0202(3) 0.0201(3) 0.0207(3) -0.0006(2) -0.0042(2) -0.0061(2)
B 0.028(5) 0.041(4) 0.039(5) 0.003(3) -0.002(3) -0.011(3)
N11 0.032(5) 0.033(3) 0.031(6) 0.012(3) -0.003(3) -0.012(3)
N12 0.024(4) 0.022(2) 0.037(4) 0.011(3) -0.007(3) -0.007(3)
C13 0.029(5) 0.020(3) 0.050(6) 0.010(4) -0.009(3) -0.007(3)
C14 0.058(9) 0.033(5) 0.048(9) 0.011(6) 0.002(5) -0.026(6)
C15 0.026(7) 0.039(5) 0.067(10) 0.009(6) -0.002(4) -0.017(5)
C16 0.029(5) 0.020(3) 0.050(6) 0.010(4) -0.009(3) -0.007(3)
C17 0.020(8) 0.048(9) 0.111(13) 0.019(8) 0.008(5) -0.012(6)
N21 0.021(5) 0.045(7) 0.026(3) -0.002(5) 0.001(2) -0.001(5)
N22 0.024(4) 0.057(7) 0.025(2) -0.011(3) -0.001(2) -0.010(4)
C23 0.044(7) 0.046(10) 0.027(4) -0.013(7) -0.004(4) -0.018(7)
C24 0.044(8) 0.069(12) 0.030(4) -0.021(8) -0.001(5) -0.008(8)
C25 0.042(8) 0.046(10) 0.028(3) -0.008(7) 0.004(4) -0.005(7)
C26 0.059(9) 0.054(11) 0.054(8) -0.017(9) -0.004(6) -0.036(8)
C27 0.052(8) 0.059(11) 0.027(4) -0.001(8) 0.007(5) -0.005(8)
N31 0.022(2) 0.033(5) 0.033(5) -0.008(4) -0.002(3) -0.004(3)
N32 0.0240(17) 0.018(4) 0.035(4) -0.006(3) -0.007(2) -0.005(2)
C33 0.030(4) 0.020(7) 0.042(8) -0.005(5) -0.010(5) 0.000(4)
C34 0.023(3) 0.036(8) 0.068(10) 0.001(6) -0.022(5) -0.009(4)
C35 0.025(3) 0.027(7) 0.045(8) -0.017(5) -0.004(4) 0.000(4)
C36 0.044(7) 0.018(8) 0.036(8) -0.005(5) -0.004(6) 0.002(6)
C37 0.021(3) 0.048(10) 0.055(9) -0.008(7) -0.004(5) 0.003(6)
C41 0.023(4) 0.027(3) 0.029(7) 0.002(3) -0.014(4) -0.013(3)
C42 0.021(2) 0.027(3) 0.031(3) -0.001(3) -0.007(2) -0.010(3)
C43 0.021(2) 0.033(6) 0.028(6) 0.006(4) -0.010(3) -0.009(3)
C44 0.030(3) 0.037(9) 0.042(8) 0.011(5) -0.019(4) -0.017(6)
O45 0.029(3) 0.020(3) 0.037(4) -0.001(3) -0.009(3) -0.011(2)
O46 0.026(4) 0.029(4) 0.066(6) 0.012(5) -0.012(4) -0.012(3)
C47 0.047(10) 0.027(4) 0.130(16) 0.014(10) -0.009(11) -0.014(5)
O48 0.050(6) 0.062(8) 0.065(7) -0.014(5) -0.025(5) -0.022(5)
O49 0.028(3) 0.049(7) 0.063(6) 0.004(5) -0.018(4) -0.022(5)
C410 0.037(5) 0.083(13) 0.077(12) 0.007(10) -0.026(8) -0.038(9)
C51 0.032(4) 0.028(8) 0.037(8) -0.008(4) -0.008(5) -0.005(5)
C52 0.021(3) 0.027(8) 0.038(7) -0.008(4) -0.009(4) 0.000(5)
C53 0.021(2) 0.031(7) 0.035(6) 0.001(4) -0.003(3) -0.011(4)
C54 0.020(3) 0.037(6) 0.047(7) -0.004(4) -0.005(4) -0.008(4)
O55 0.035(5) 0.095(10) 0.076(8) -0.059(6) -0.009(5) -0.001(6)
O56 0.033(4) 0.057(7) 0.051(6) -0.031(5) -0.010(4) -0.006(5)
C57 0.088(13) 0.089(15) 0.091(14) -0.048(11) -0.048(11) -0.015(12)
O58 0.039(6) 0.037(5) 0.061(6) -0.004(4) -0.007(5) -0.001(4)
O59 0.048(6) 0.045(6) 0.044(6) -0.008(4) 0.017(4) -0.001(5)
C510 0.049(11) 0.088(15) 0.095(13) 0.016(10) 0.037(7) 0.031(9)
C61 0.0226(19) 0.021(4) 0.027(3) -0.004(3) -0.007(2) -0.005(2)
C62 0.028(4) 0.047(8) 0.030(7) 0.005(5) -0.008(5) 0.002(5)
C63 0.050(9) 0.069(8) 0.072(12) 0.043(8) -0.003(6) 0.007(7)
O64 0.108(11) 0.069(8) 0.108(11) 0.048(8) 0.000(8) 0.011(7)
O65 0.043(6) 0.074(7) 0.045(6) 0.024(5) -0.011(4) -0.023(5)
C66 0.077(11) 0.053(12) 0.066(11) 0.028(9) 0.004(7) -0.012(9)
C71 0.020(2) 0.027(6) 0.025(3) -0.001(4) 0.000(2) -0.014(4)
C72 0.021(2) 0.031(5) 0.024(2) -0.005(2) -0.002(2) -0.013(4)
C73 0.025(5) 0.037(7) 0.020(3) -0.008(5) -0.003(5) -0.010(4)
O74 0.025(5) 0.044(6) 0.046(6) -0.003(5) -0.011(4) -0.007(4)
O75 0.030(5) 0.045(6) 0.032(5) 0.010(4) -0.011(4) -0.013(4)
C76 0.026(8) 0.045(9) 0.042(8) 0.010(6) -0.010(6) -0.002(7)
C1S 0.099(16) 0.073(4) 0.155(19) -0.052(14) -0.062(16) 0.013(11)
Cl1S 0.121(5) 0.078(4) 0.112(4) -0.006(3) -0.033(4) -0.022(3)
Cl2S 0.145(6) 0.121(5) 0.116(5) -0.019(4) -0.031(4) -0.066(5)

loop_
_atom_type_symbol
_atom_type_description
_atom_type_scat_dispersion_real
_atom_type_scat_dispersion_imag
_atom_type_scat_source
C C 0.0033 0.0016 'International Tables Vol C Tables 4.2.6.8 and 6.1.1.4'
H H 0.0000 0.0000 'International Tables Vol C Tables 4.2.6.8 and 6.1.1.4'
B B 0.0013 0.0007 'International Tables Vol C Tables 4.2.6.8 and 6.1.1.4'
N N 0.0061 0.0033 'International Tables Vol C Tables 4.2.6.8 and 6.1.1.4'
O O 0.0106 0.0060 'International Tables Vol C Tables 4.2.6.8 and 6.1.1.4'
Cl Cl 0.1484 0.1585 'International Tables Vol C Tables 4.2.6.8 and 6.1.1.4'
Ir Ir -1.4442 7.9887 'International Tables Vol C Tables 4.2.6.8 and 6.1.1.4'

loop_
_geom_angle_atom_site_label_1
_geom_angle_atom_site_label_2
_geom_angle_atom_site_label_3
_geom_angle
C61 Ir N12 93.9(4)
C61 Ir N22 94.0(5)
N12 Ir N22 89.6(4)
C61 Ir O45 81.9(4)
N12 Ir O45 174.9(4)
N22 Ir O45 93.5(4)
C61 Ir C72 81.9(5)
N12 Ir C72 90.6(5)
N22 Ir C72 175.9(5)
O45 Ir C72 86.0(4)
C61 Ir N32 173.1(5)
N12 Ir N32 91.3(4)
N22 Ir N32 81.5(4)
O45 Ir N32 93.1(3)
C72 Ir N32 102.6(4)
N21 B N11 108.6(10)
N21 B N31 111.9(11)
N11 B N31 108.7(10)
N21 B H0B 109.2
N11 B H0B 109.2
N31 B H0B 109.2
C15 N11 N12 109.8(12)
C15 N11 B 130.2(13)
N12 N11 B 119.9(11)
C13 N12 N11 106.4(10)
C13 N12 Ir 135.8(9)
N11 N12 Ir 117.8(8)
N12 C13 C14 108.0(13)
N12 C13 C16 126.9(11)
C14 C13 C16 125.0(13)
C15 C14 C13 107.4(14)
C15 C14 H14A 126.3
C13 C14 H14A 126.3
N11 C15 C14 108.4(13)
N11 C15 C17 125.3(15)
C14 C15 C17 126.3(14)
C13 C16 H16A 109.5
C13 C16 H16B 109.5
H16A C16 H16B 109.5
C13 C16 H16C 109.5
H16A C16 H16C 109.5
H16B C16 H16C 109.5
C15 C17 H17A 109.5
C15 C17 H17B 109.5
H17A C17 H17B 109.5
C15 C17 H17C 109.5
H17A C17 H17C 109.5
H17B C17 H17C 109.5
C25 N21 N22 108.2(11)
C25 N21 B 132.3(12)
N22 N21 B 119.4(11)
C23 N22 N21 107.4(10)
C23 N22 Ir 135.5(9)
N21 N22 Ir 116.6(8)
C24 C23 N22 107.4(13)
C24 C23 C26 130.7(14)
N22 C23 C26 121.8(12)
C25 C24 C23 108.8(13)
C25 C24 H24A 125.6
C23 C24 H24A 125.6
N21 C25 C24 108.2(12)
N21 C25 C27 122.9(13)
C24 C25 C27 128.8(13)
C23 C26 H26A 109.5
C23 C26 H26B 109.5
H26A C26 H26B 109.5
C23 C26 H26C 109.5
H26A C26 H26C 109.5
H26B C26 H26C 109.5
C25 C27 H27A 109.5
C25 C27 H27B 109.5
H27A C27 H27B 109.5
C25 C27 H27C 109.5
H27A C27 H27C 109.5
H27B C27 H27C 109.5
C35 N31 N32 108.8(10)
C35 N31 B 131.0(11)
N32 N31 B 118.6(9)
C33 N32 N31 108.0(10)
C33 N32 Ir 137.9(9)
N31 N32 Ir 114.1(7)
N32 C33 C34 110.9(12)
N32 C33 C36 124.4(12)
C34 C33 C36 124.2(12)
C33 C34 C35 105.8(11)
C33 C34 H34A 127.1
C35 C34 H34A 127.1
N31 C35 C34 106.5(12)
N31 C35 C37 123.3(12)
C34 C35 C37 130.2(11)
C33 C36 H36A 109.5
C33 C36 H36B 109.5
H36A C36 H36B 109.5
C33 C36 H36C 109.5
H36A C36 H36C 109.5
H36B C36 H36C 109.5
C35 C37 H37A 109.5
C35 C37 H37B 109.5
H37A C37 H37B 109.5
C35 C37 H37C 109.5
H37A C37 H37C 109.5
H37B C37 H37C 109.5
O45 C41 O46 122.5(12)
O45 C41 C42 119.2(11)
O46 C41 C42 117.9(12)
C43 C42 C41 118.0(11)
C43 C42 C71 104.6(11)
C41 C42 C71 107.3(9)
C43 C42 C61 120.6(10)
C41 C42 C61 106.0(11)
C71 C42 C61 97.5(9)
C53 C43 C42 109.4(11)
C53 C43 C44 129.4(13)
C42 C43 C44 121.1(12)
O48 C44 O49 123.1(13)
O48 C44 C43 125.1(13)
O49 C44 C43 111.8(13)
C41 O45 Ir 109.7(8)
C41 O46 C47 117.3(11)
O46 C47 H47A 109.5
O46 C47 H47B 109.5
H47A C47 H47B 109.5
O46 C47 H47C 109.5
H47A C47 H47C 109.5
H47B C47 H47C 109.5
C44 O49 C410 116.4(11)
O49 C410 H4XA 109.5
O49 C410 H4XB 109.5
H4XA C410 H4XB 109.5
O49 C410 H4XC 109.5
H4XA C410 H4XC 109.5
H4XB C410 H4XC 109.5
O55 C51 O56 123.9(13)
O55 C51 C52 123.9(13)
O56 C51 C52 112.2(12)
C71 C52 C53 108.5(11)
C71 C52 C51 126.9(11)
C53 C52 C51 124.6(12)
C43 C53 C52 110.3(12)
C43 C53 C54 127.4(12)
C52 C53 C54 122.1(12)
O58 C54 O59 125.2(13)
O58 C54 C53 123.9(13)
O59 C54 C53 110.9(11)
C51 O56 C57 116.4(12)
O56 C57 H57A 109.5
O56 C57 H57B 109.5
H57A C57 H57B 109.5
O56 C57 H57C 109.5
H57A C57 H57C 109.5
H57B C57 H57C 109.5
C54 O59 C510 115.0(11)
O59 C510 H5XA 109.5
O59 C510 H5XB 109.5
H5XA C510 H5XB 109.5
O59 C510 H5XC 109.5
H5XA C510 H5XC 109.5
H5XB C510 H5XC 109.5
C62 C61 C42 116.3(11)
C62 C61 Ir 143.4(11)
C42 C61 Ir 100.3(7)
C61 C62 C63 124.5(14)
C61 C62 H62A 117.7
C63 C62 H62A 117.7
O65 C63 O64 117.2(16)
O65 C63 C62 121.1(14)
O64 C63 C62 119.7(17)
C63 O65 C66 123.4(13)
O65 C66 H66A 109.5
O65 C66 H66B 109.5
H66A C66 H66B 109.5
O65 C66 H66C 109.5
H66A C66 H66C 109.5
H66B C66 H66C 109.5
C52 C71 C72 133.2(12)
C52 C71 C42 107.0(10)
C72 C71 C42 119.0(11)
C71 C72 C73 110.9(10)
C71 C72 Ir 102.4(8)
C73 C72 Ir 115.1(8)
C71 C72 H72A 109.4
C73 C72 H72A 109.4
Ir C72 H72A 109.4
O74 C73 O75 124.1(11)
O74 C73 C72 123.4(12)
O75 C73 C72 112.4(10)
C73 O75 C76 114.4(9)
O75 C76 H76A 109.5
O75 C76 H76B 109.5
H76A C76 H76B 109.5
O75 C76 H76C 109.5
H76A C76 H76C 109.5
H76B C76 H76C 109.5
Cl2S C1S Cl1S 114.5(9)
Cl2S C1S H1SA 108.6
Cl1S C1S H1SA 108.6
Cl2S C1S H1SB 108.6
Cl1S C1S H1SB 108.6
H1SA C1S H1SB 107.6
Cl3S C2S Cl4S 110.9(16)

loop_
_geom_bond_atom_site_label_1
_geom_bond_atom_site_label_2
_geom_bond_distance
Ir C61 1.991(12)
Ir N12 2.023(10)
Ir N22 2.105(10)
Ir O45 2.112(8)
Ir C72 2.172(12)
Ir N32 2.199(10)
B N21 1.498(16)
B N11 1.524(16)
B N31 1.538(14)
B H0B 1.0000
N11 C15 1.312(16)
N11 N12 1.379(13)
N12 C13 1.348(16)
C13 C14 1.381(17)
C13 C16 1.582(17)
C14 C15 1.355(19)
C14 H14A 0.9500
C15 C17 1.506(18)
C16 H16A 0.9800
C16 H16B 0.9800
C16 H16C 0.9800
C17 H17A 0.9800
C17 H17B 0.9800
C17 H17C 0.9800
N21 C25 1.343(15)
N21 N22 1.375(13)
N22 C23 1.366(15)
C23 C24 1.359(17)
C23 C26 1.463(17)
C24 C25 1.352(19)
C24 H24A 0.9500
C25 C27 1.541(17)
C26 H26A 0.9800
C26 H26B 0.9800
C26 H26C 0.9800
C27 H27A 0.9800
C27 H27B 0.9800
C27 H27C 0.9800
N31 C35 1.350(14)
N31 N32 1.388(13)
N32 C33 1.286(13)
C33 C34 1.379(17)
C33 C36 1.493(17)
C34 C35 1.405(17)
C34 H34A 0.9500
C35 C37 1.473(17)
C36 H36A 0.9800
C36 H36B 0.9800
C36 H36C 0.9800
C37 H37A 0.9800
C37 H37B 0.9800
C37 H37C 0.9800
C41 O45 1.265(14)
C41 O46 1.294(13)
C41 C42 1.487(17)
C42 C43 1.471(16)
C42 C71 1.510(16)
C42 C61 1.634(16)
C43 C53 1.339(17)
C43 C44 1.478(17)
C44 O48 1.199(16)
C44 O49 1.345(15)
O46 C47 1.431(15)
C47 H47A 0.9800
C47 H47B 0.9800
C47 H47C 0.9800
O49 C410 1.456(14)
C410 H4XA 0.9800
C410 H4XB 0.9800
C410 H4XC 0.9800
C51 O55 1.186(15)
C51 O56 1.327(14)
C51 C52 1.489(17)
C52 C71 1.392(16)
C52 C53 1.452(16)
C53 C54 1.509(17)
C54 O58 1.205(14)
C54 O59 1.336(15)
O56 C57 1.445(15)
C57 H57A 0.9800
C57 H57B 0.9800
C57 H57C 0.9800
O59 C510 1.482(16)
C510 H5XA 0.9800
C510 H5XB 0.9800
C510 H5XC 0.9800
C61 C62 1.290(14)
C62 C63 1.458(19)
C62 H62A 0.9500
C63 O65 1.211(18)
C63 O64 1.28(2)
O65 C66 1.427(15)
C66 H66A 0.9800
C66 H66B 0.9800
C66 H66C 0.9800
C71 C72 1.453(15)
C72 C73 1.530(15)
C72 H72A 1.0000
C73 O74 1.222(13)
C73 O75 1.336(14)
O75 C76 1.471(12)
C76 H76A 0.9800
C76 H76B 0.9800
C76 H76C 0.9800
C1S Cl2S 1.713(13)
C1S Cl1S 1.715(12)
C1S H1SA 0.9900
C1S H1SB 0.9900
C2S Cl3S 1.686(16)
C2S Cl4S 1.728(17)

loop_
_geom_torsion_atom_site_label_1
_geom_torsion_atom_site_label_2
_geom_torsion_atom_site_label_3
_geom_torsion_atom_site_label_4
_geom_torsion
N21 B N11 C15 117.5(15)
N31 B N11 C15 -120.5(14)
N21 B N11 N12 -59.1(13)
N31 B N11 N12 62.9(13)
C15 N11 N12 C13 0.4(14)
B N11 N12 C13 177.6(9)
C15 N11 N12 Ir -178.5(9)
B N11 N12 Ir -1.2(12)
C61 Ir N12 C13 -42.6(12)
N22 Ir N12 C13 -136.6(12)
C72 Ir N12 C13 39.3(12)
N32 Ir N12 C13 141.9(12)
C61 Ir N12 N11 135.8(8)
N22 Ir N12 N11 41.8(8)
C72 Ir N12 N11 -142.2(8)
N32 Ir N12 N11 -39.6(8)
N11 N12 C13 C14 1.1(13)
Ir N12 C13 C14 179.7(9)
N11 N12 C13 C16 178.4(11)
Ir N12 C13 C16 -3.0(19)
N12 C13 C14 C15 -2.2(16)
C16 C13 C14 C15 -179.6(12)
N12 N11 C15 C14 -1.8(16)
B N11 C15 C14 -178.6(11)
N12 N11 C15 C17 -179.5(12)
B N11 C15 C17 4(2)
C13 C14 C15 N11 2.4(17)
C13 C14 C15 C17 -179.9(13)
N11 B N21 C25 -119.0(15)
N31 B N21 C25 121.0(15)
N11 B N21 N22 64.9(14)
N31 B N21 N22 -55.1(15)
C25 N21 N22 C23 0.3(15)
B N21 N22 C23 177.3(11)
C25 N21 N22 Ir 173.0(9)
B N21 N22 Ir -10.1(14)
C61 Ir N22 C23 39.5(14)
N12 Ir N22 C23 133.4(14)
O45 Ir N22 C23 -42.6(14)
N32 Ir N22 C23 -135.3(14)
C61 Ir N22 N21 -130.5(9)
N12 Ir N22 N21 -36.6(9)
O45 Ir N22 N21 147.4(9)
N32 Ir N22 N21 54.7(9)
N21 N22 C23 C24 -1.6(16)
Ir N22 C23 C24 -172.2(11)
N21 N22 C23 C26 -178.2(13)
Ir N22 C23 C26 11(2)
N22 C23 C24 C25 2.2(18)
C26 C23 C24 C25 178.5(15)
N22 N21 C25 C24 1.1(16)
B N21 C25 C24 -175.4(13)
N22 N21 C25 C27 177.9(12)
B N21 C25 C27 2(2)
C23 C24 C25 N21 -2.1(18)
C23 C24 C25 C27 -178.7(14)
N21 B N31 C35 -113.3(16)
N11 B N31 C35 126.7(14)
N21 B N31 N32 50.5(15)
N11 B N31 N32 -69.5(14)
C35 N31 N32 C33 -0.7(15)
B N31 N32 C33 -167.9(11)
C35 N31 N32 Ir -178.1(8)
B N31 N32 Ir 14.7(13)
N12 Ir N32 C33 -143.7(14)
N22 Ir N32 C33 126.9(15)
O45 Ir N32 C33 33.8(14)
C72 Ir N32 C33 -52.8(15)
N12 Ir N32 N31 32.6(8)
N22 Ir N32 N31 -56.8(8)
O45 Ir N32 N31 -149.9(8)
C72 Ir N32 N31 123.5(8)
N31 N32 C33 C34 2.5(16)
Ir N32 C33 C34 179.0(10)
N31 N32 C33 C36 175.1(12)
Ir N32 C33 C36 -8(2)
N32 C33 C34 C35 -3.3(17)
C36 C33 C34 C35 -175.9(13)
N32 N31 C35 C34 -1.3(15)
B N31 C35 C34 163.7(12)
N32 N31 C35 C37 177.9(12)
B N31 C35 C37 -17(2)
C33 C34 C35 N31 2.7(16)
C33 C34 C35 C37 -176.4(14)
O45 C41 C42 C43 -169.7(10)
O46 C41 C42 C43 17.7(16)
O45 C41 C42 C71 72.5(14)
O46 C41 C42 C71 -100.1(12)
O45 C41 C42 C61 -30.9(14)
O46 C41 C42 C61 156.5(10)
C41 C42 C43 C53 -123.2(12)
C71 C42 C43 C53 -4.0(14)
C61 C42 C43 C53 104.2(13)
C41 C42 C43 C44 59.2(16)
C71 C42 C43 C44 178.4(11)
C61 C42 C43 C44 -73.5(16)
C53 C43 C44 O48 -174.7(14)
C42 C43 C44 O48 2(2)
C53 C43 C44 O49 7(2)
C42 C43 C44 O49 -176.1(10)
O46 C41 O45 Ir 170.1(9)
C42 C41 O45 Ir -2.1(13)
C61 Ir O45 C41 27.0(8)
N22 Ir O45 C41 120.5(8)
C72 Ir O45 C41 -55.4(8)
N32 Ir O45 C41 -157.8(8)
O45 C41 O46 C47 -1.1(18)
C42 C41 O46 C47 171.2(12)
O48 C44 O49 C410 4(2)
C43 C44 O49 C410 -177.7(11)
O55 C51 C52 C71 -173.6(14)
O56 C51 C52 C71 7.7(19)
O55 C51 C52 C53 4(2)
O56 C51 C52 C53 -175.2(12)
C42 C43 C53 C52 3.3(15)
C44 C43 C53 C52 -179.3(12)
C42 C43 C53 C54 -172.4(12)
C44 C43 C53 C54 5(2)
C71 C52 C53 C43 -1.2(15)
C51 C52 C53 C43 -178.8(12)
C71 C52 C53 C54 174.7(11)
C51 C52 C53 C54 -3(2)
C43 C53 C54 O58 83(2)
C52 C53 C54 O58 -92.0(17)
C43 C53 C54 O59 -96.4(16)
C52 C53 C54 O59 88.3(15)
O55 C51 O56 C57 3(2)
C52 C51 O56 C57 -178.6(12)
O58 C54 O59 C510 6(2)
C53 C54 O59 C510 -174.5(13)
C43 C42 C61 C62 5.0(19)
C41 C42 C61 C62 -132.6(13)
C71 C42 C61 C62 116.9(13)
C43 C42 C61 Ir -174.7(10)
C41 C42 C61 Ir 47.7(10)
C71 C42 C61 Ir -62.8(9)
N12 Ir C61 C62 -41.2(19)
N22 Ir C61 C62 48.7(19)
O45 Ir C61 C62 141.7(19)
C72 Ir C61 C62 -131.2(19)
N12 Ir C61 C42 138.4(8)
N22 Ir C61 C42 -131.7(8)
O45 Ir C61 C42 -38.7(7)
C72 Ir C61 C42 48.3(8)
C42 C61 C62 C63 -172.9(15)
Ir C61 C62 C63 7(3)
C61 C62 C63 O65 -26(3)
C61 C62 C63 O64 137.5(18)
O64 C63 O65 C66 16(3)
C62 C63 O65 C66 179.4(15)
C53 C52 C71 C72 -170.3(12)
C51 C52 C71 C72 7(2)
C53 C52 C71 C42 -1.3(14)
C51 C52 C71 C42 176.2(12)
C43 C42 C71 C52 3.1(13)
C41 C42 C71 C52 129.3(11)
C61 C42 C71 C52 -121.3(10)
C43 C42 C71 C72 173.9(10)
C41 C42 C71 C72 -59.9(14)
C61 C42 C71 C72 49.5(13)
C52 C71 C72 C73 -81.3(17)
C42 C71 C72 C73 110.7(12)
C52 C71 C72 Ir 155.4(12)
C42 C71 C72 Ir -12.5(13)
C61 Ir C72 C71 -22.9(8)
N12 Ir C72 C71 -116.8(8)
O45 Ir C72 C71 59.4(8)
N32 Ir C72 C71 151.8(8)
C61 Ir C72 C73 -143.3(10)
N12 Ir C72 C73 122.8(9)
O45 Ir C72 C73 -60.9(9)
N32 Ir C72 C73 31.4(9)
C71 C72 C73 O74 153.1(13)
Ir C72 C73 O74 -91.3(14)
C71 C72 C73 O75 -23.8(15)
Ir C72 C73 O75 91.7(11)
O74 C73 O75 C76 -1.6(18)
C72 C73 O75 C76 175.3(10)
